data_7242843
loop_
_publ_author_name
'Owczarek, Magdalena'
'Szklarz, Przemys\/law'
'Jakubas, Ryszard'

_publ_section_title
;
 Towards ferroelectricity-inducing chains of halogenoantimonates(iii) and
 halogenobismuthates(iii)
;
_journal_issue 29
_journal_name_full 'RSC Advances'
_journal_page_first 17574
_journal_page_last 17586
_journal_paper_doi 10.1039/D0RA10151F
_journal_volume 11
_journal_year 2021
_chemical_formula_moiety 'Br5 Sb, C5 H9 N3, H2 O'
_chemical_formula_sum 'C5 H11 Br5 N3 O Sb'
_chemical_formula_weight 650.47
_space_group_crystal_system monoclinic
_space_group_IT_number 14
_space_group_name_Hall '-P 2ybc'
_space_group_name_H-M_alt 'P 1 21/c 1'
_atom_sites_solution_hydrogens mixed
_atom_sites_solution_primary heavy
_audit_creation_date 2020-06-04
_audit_creation_method
;
Olex2 1.2
(compiled 2018.05.29 svn.r3508 for OlexSys, GUI svn.r5506)
;
_audit_update_record
;
2020-08-15 deposited with the CCDC.	2021-05-06 downloaded from the CCDC.
;
_cell_angle_alpha 90
_cell_angle_beta 108.10(2)
_cell_angle_gamma 90
_cell_formula_units_Z 4
_cell_length_a 11.296(4)
_cell_length_b 8.333(3)
_cell_length_c 16.662(4)
_cell_measurement_reflns_used 4942
_cell_measurement_temperature 100(2)
_cell_measurement_theta_max 36.7120
_cell_measurement_theta_min 4.8860
_cell_volume 1490.8(9)
_computing_cell_refinement 'CrysAlisPro 1.171.38.46 (Rigaku OD, 2015)'
_computing_data_collection 'CrysAlisPro 1.171.38.46 (Rigaku OD, 2015)'
_computing_data_reduction 'CrysAlisPro 1.171.38.46 (Rigaku OD, 2015)'
_computing_molecular_graphics 'Olex2 (Dolomanov et al., 2009)'
_computing_publication_material 'Olex2 (Dolomanov et al., 2009)'
_computing_structure_refinement 'ShelXL (Sheldrick, 2015)'
_computing_structure_solution 'ShelXS (Sheldrick, 2008)'
_diffrn_ambient_temperature 100(2)
_diffrn_detector 'CCD plate'
_diffrn_detector_area_resol_mean 8.1956
_diffrn_detector_type Onyx
_diffrn_measured_fraction_theta_full 0.993
_diffrn_measured_fraction_theta_max 0.994
_diffrn_measurement_details
;
List of Runs (angles in degrees, time in seconds):

  # Type    Start    End  Width  t~exp~   \w     \q     \k     \f   Frames
#--------------------------------------------------------------------------
  1  \f      0.00 270.00   1.00   18.00   0.00  29.00 -10.00    --   270
  2  \w     25.00  75.00   1.00   30.00    --   40.00 -79.00   0.00   50
  3  \w    -40.00  75.00   1.00   30.00    --   40.00 -79.00 120.00  115
  4  \w    -40.00 -14.00   1.00   30.00    --   40.00 -79.00 240.00   26
;
_diffrn_measurement_device 'four-circle diffractometer'
_diffrn_measurement_device_type 'Xcalibur, Onyx'
_diffrn_measurement_method '\w and \f scans'
_diffrn_orient_matrix_type 'CrysAlisPro convention (1999,Acta A55,543-557)'
_diffrn_orient_matrix_UB_11 -0.0277819000
_diffrn_orient_matrix_UB_12 -0.0360206000
_diffrn_orient_matrix_UB_13 0.0283201000
_diffrn_orient_matrix_UB_21 0.0526480000
_diffrn_orient_matrix_UB_22 0.0212683000
_diffrn_orient_matrix_UB_23 0.0345110000
_diffrn_orient_matrix_UB_31 -0.0286244000
_diffrn_orient_matrix_UB_32 0.0740931000
_diffrn_orient_matrix_UB_33 0.0038472000
_diffrn_radiation_monochromator graphite
_diffrn_radiation_probe x-ray
_diffrn_radiation_type MoK\a
_diffrn_radiation_wavelength 0.71073
_diffrn_reflns_av_R_equivalents 0.0545
_diffrn_reflns_av_unetI/netI 0.0556
_diffrn_reflns_Laue_measured_fraction_full 0.993
_diffrn_reflns_Laue_measured_fraction_max 0.994
_diffrn_reflns_limit_h_max 16
_diffrn_reflns_limit_h_min -16
_diffrn_reflns_limit_k_max 12
_diffrn_reflns_limit_k_min -9
_diffrn_reflns_limit_l_max 24
_diffrn_reflns_limit_l_min -24
_diffrn_reflns_number 17564
_diffrn_reflns_point_group_measured_fraction_full 0.993
_diffrn_reflns_point_group_measured_fraction_max 0.994
_diffrn_reflns_theta_full 25.242
_diffrn_reflns_theta_max 31.504
_diffrn_reflns_theta_min 4.893
_diffrn_source 'fine-focus sealed X-ray tube'
_diffrn_source_type 'Enhance (Mo) X-ray Source'
_diffrn_standards_number 0
_exptl_absorpt_coefficient_mu 15.234
_exptl_absorpt_correction_T_max 0.444
_exptl_absorpt_correction_T_min 0.151
_exptl_absorpt_correction_type analytical
_exptl_absorpt_process_details
;
CrysAlisPro 1.171.38.46 (Rigaku Oxford Diffraction, 2015)
Analytical numeric absorption correction using a multifaceted crystal
			model based on expressions derived by R.C. Clark & J.S. Reid.
(Clark, R. C. & Reid, J. S. (1995). Acta Cryst. A51, 887-897)
Empirical absorption correction using spherical harmonics,
 implemented in SCALE3 ABSPACK scaling algorithm.
;
_exptl_crystal_colour 'clear light yellow'
_exptl_crystal_colour_lustre clear
_exptl_crystal_colour_modifier light
_exptl_crystal_colour_primary yellow
_exptl_crystal_density_diffrn 2.898
_exptl_crystal_description block
_exptl_crystal_F_000 1184
_exptl_crystal_size_max 0.22
_exptl_crystal_size_mid 0.13
_exptl_crystal_size_min 0.06
_refine_diff_density_max 1.327
_refine_diff_density_min -1.337
_refine_diff_density_rms 0.250
_refine_ls_extinction_method none
_refine_ls_goodness_of_fit_ref 1.011
_refine_ls_hydrogen_treatment mixed
_refine_ls_matrix_type full
_refine_ls_number_parameters 143
_refine_ls_number_reflns 4942
_refine_ls_number_restraints 3
_refine_ls_restrained_S_all 1.011
_refine_ls_R_factor_all 0.0623
_refine_ls_R_factor_gt 0.0354
_refine_ls_shift/su_max 0.001
_refine_ls_shift/su_mean 0.000
_refine_ls_structure_factor_coef Fsqd
_refine_ls_weighting_details 'w=1/[\s^2^(Fo^2^)+(0.0161P)^2^] where P=(Fo^2^+2Fc^2^)/3'
_refine_ls_weighting_scheme calc
_refine_ls_wR_factor_gt 0.0577
_refine_ls_wR_factor_ref 0.0670
_reflns_Friedel_coverage 0.000
_reflns_number_gt 3605
_reflns_number_total 4942
_reflns_threshold_expression 'I > 2\s(I)'
_cod_data_source_file d0ra10151f2.cif
_cod_data_source_block 2a4mprmsbbr
_cod_original_cell_volume 1490.8(8)
_cod_database_code 7242843
_shelx_shelxl_version_number 2017/1
_chemical_oxdiff_formula 'C5 H11 N3 Sb1 Br5 O1'
_shelx_space_group_comment
;
The symmetry employed for this shelxl refinement is uniquely defined
by the following loop, which should always be used as a source of
symmetry information in preference to the above space-group names.
They are only intended as comments.
;
_shelx_estimated_absorpt_t_max 0.462
_shelx_estimated_absorpt_t_min 0.134
_reflns_odcompleteness_completeness 99.18
_reflns_odcompleteness_iscentric 1
_reflns_odcompleteness_theta 26.32
_olex2_refinement_description
;
1. Fixed Uiso
 At 1.2 times of:
  All C(H) groups, All N(H) groups, All N(H,H) groups
 At 1.5 times of:
  All C(H,H,H) groups, All O(H,H) groups
2. Restrained distances
 O1W-H1WB = O1W-H1WA
 0.88 with sigma of 0.02
 H1WA-H1WB
 1.44 with sigma of 0.02
3.a Riding coordinates:
 N1(H1)
3.b Aromatic/amide H refined with riding coordinates:
 N3(H3), C5(H5), C6(H6)
3.c X=CH2 refined with riding coordinates:
 N2(H2A,H2B)
3.d Idealised Me refined as rotating group:
 C7(H7A,H7B,H7C)
;
_olex2_submission_special_instructions 'No special instructions were received'
_oxdiff_exptl_absorpt_empirical_details
;
Empirical correction (ABSPACK) includes:
- Absorption correction using spherical harmonics
- Frame scaling
;
_oxdiff_exptl_absorpt_empirical_full_max 1.192
_oxdiff_exptl_absorpt_empirical_full_min 0.802

loop_
_space_group_symop_operation_xyz
'x, y, z'
'-x, y+1/2, -z+1/2'
'-x, -y, -z'
'x, -y-1/2, z-1/2'

loop_
_atom_site_label
_atom_site_type_symbol
_atom_site_fract_x
_atom_site_fract_y
_atom_site_fract_z
_atom_site_U_iso_or_equiv
_atom_site_adp_type
_atom_site_occupancy
_atom_site_site_symmetry_order
_atom_site_calc_flag
_atom_site_refinement_flags_posn
_atom_site_refinement_flags_adp
_atom_site_refinement_flags_occupancy
_atom_site_disorder_assembly
_atom_site_disorder_group
Sb Sb -0.18954(2) 0.62339(3) 0.23277(2) 0.01075(6) Uani 1 1 d . . . . .
Br2 Br -0.01606(4) 0.38018(4) 0.23497(3) 0.01776(10) Uani 1 1 d . . . . .
Br4 Br -0.35850(4) 0.86153(5) 0.23101(3) 0.01831(10) Uani 1 1 d . . . . .
Br3 Br -0.24812(4) 0.64191(4) 0.06170(3) 0.01736(10) Uani 1 1 d . . . . .
Br5 Br -0.11877(4) 0.61214(5) 0.41129(2) 0.01769(10) Uani 1 1 d . . . . .
Br1 Br -0.35905(4) 0.40891(5) 0.22141(3) 0.01918(10) Uani 1 1 d . . . . .
N3 N 0.1772(3) 0.7243(4) 0.4883(2) 0.0164(8) Uani 1 1 d . . . . .
H3 H 0.097384 0.701726 0.467033 0.020 Uiso 1 1 calc R . . . .
N1 N 0.3754(3) 0.7115(4) 0.4781(2) 0.0160(7) Uani 1 1 d . . . . .
H1 H 0.425842 0.681545 0.451230 0.019 Uiso 1 1 d R . . . .
N2 N 0.2149(4) 0.5756(4) 0.3814(2) 0.0220(8) Uani 1 1 d . . . . .
H2A H 0.266509 0.539122 0.355491 0.026 Uiso 1 1 calc R . . . .
H2B H 0.135516 0.549522 0.362768 0.026 Uiso 1 1 calc R . . . .
C7 C 0.1193(4) 0.8645(5) 0.5973(3) 0.0208(9) Uani 1 1 d . . . . .
H7A H 0.127123 0.980132 0.608301 0.031 Uiso 1 1 calc GR . . . .
H7B H 0.130608 0.806930 0.650467 0.031 Uiso 1 1 calc GR . . . .
H7C H 0.036520 0.840892 0.558121 0.031 Uiso 1 1 calc GR . . . .
C5 C 0.3406(4) 0.8487(5) 0.5921(3) 0.0183(9) Uani 1 1 d . . . . .
H5 H 0.371878 0.907990 0.642993 0.022 Uiso 1 1 calc R . . . .
C6 C 0.4176(4) 0.7976(4) 0.5492(3) 0.0180(9) Uani 1 1 d . . . . .
H6 H 0.503708 0.823401 0.570058 0.022 Uiso 1 1 calc R . . . .
C2 C 0.2563(4) 0.6689(4) 0.4478(3) 0.0164(9) Uani 1 1 d . . . . .
C4 C 0.2153(4) 0.8124(4) 0.5597(3) 0.0166(9) Uani 1 1 d . . . . .
O1W O 0.5609(3) 0.6051(3) 0.4176(2) 0.0229(7) Uani 1 1 d D . . . .
H1WA H 0.631(3) 0.662(5) 0.437(3) 0.034 Uiso 1 1 d DR . . . .
H1WB H 0.560(4) 0.573(5) 0.3668(16) 0.034 Uiso 1 1 d DR . . . .

loop_
_atom_site_aniso_label
_atom_site_aniso_U_11
_atom_site_aniso_U_22
_atom_site_aniso_U_33
_atom_site_aniso_U_23
_atom_site_aniso_U_13
_atom_site_aniso_U_12
Sb 0.01010(13) 0.01052(11) 0.01192(12) -0.00011(9) 0.00384(11) -0.00006(10)
Br2 0.0154(2) 0.01433(18) 0.0240(2) -0.00245(16) 0.00678(19) 0.00147(16)
Br4 0.0153(2) 0.0196(2) 0.0209(2) -0.00299(16) 0.00682(18) 0.00388(16)
Br3 0.0194(2) 0.02028(19) 0.01227(18) 0.00023(15) 0.00479(18) 0.00219(17)
Br5 0.0171(2) 0.0229(2) 0.01260(19) 0.00163(15) 0.00391(18) -0.00302(17)
Br1 0.0151(2) 0.01929(19) 0.0237(2) 0.00036(16) 0.00684(19) -0.00609(16)
N3 0.0151(19) 0.0150(16) 0.0200(18) 0.0011(13) 0.0070(17) -0.0010(14)
N1 0.0143(19) 0.0176(16) 0.0160(17) 0.0028(13) 0.0045(16) 0.0023(14)
N2 0.023(2) 0.0191(17) 0.024(2) -0.0056(14) 0.0061(18) -0.0027(15)
C7 0.017(2) 0.024(2) 0.020(2) -0.0011(17) 0.006(2) -0.0002(18)
C5 0.021(2) 0.022(2) 0.0100(18) -0.0001(15) 0.0027(18) -0.0007(18)
C6 0.016(2) 0.0176(19) 0.015(2) 0.0071(15) -0.0035(19) -0.0011(16)
C2 0.018(2) 0.0124(18) 0.017(2) 0.0025(14) 0.0036(19) 0.0005(16)
C4 0.020(2) 0.0155(18) 0.0134(19) 0.0040(14) 0.0039(19) -0.0011(17)
O1W 0.0189(18) 0.0236(16) 0.0256(17) -0.0030(13) 0.0059(15) -0.0031(13)

loop_
_atom_type_symbol
_atom_type_description
_atom_type_scat_dispersion_real
_atom_type_scat_dispersion_imag
_atom_type_scat_source
C C 0.0033 0.0016 'International Tables Vol C Tables 4.2.6.8 and 6.1.1.4'
H H 0.0000 0.0000 'International Tables Vol C Tables 4.2.6.8 and 6.1.1.4'
Br Br -0.2901 2.4595 'International Tables Vol C Tables 4.2.6.8 and 6.1.1.4'
N N 0.0061 0.0033 'International Tables Vol C Tables 4.2.6.8 and 6.1.1.4'
O O 0.0106 0.0060 'International Tables Vol C Tables 4.2.6.8 and 6.1.1.4'
Sb Sb -0.5866 1.5461 'International Tables Vol C Tables 4.2.6.8 and 6.1.1.4'

loop_
_exptl_crystal_face_index_h
_exptl_crystal_face_index_k
_exptl_crystal_face_index_l
_exptl_crystal_face_perp_dist
-7 1 23 0.0632
6 -10 2 0.0882
-6 10 -2 0.0882
7 -2 -23 0.0594
2 -11 -6 0.0909
-2 11 6 0.0909
-15 -2 -1 0.0274
15 2 1 0.0274

loop_
_geom_angle_atom_site_label_1
_geom_angle_atom_site_label_2
_geom_angle_atom_site_label_3
_geom_angle
_geom_angle_site_symmetry_1
_geom_angle_site_symmetry_3
_geom_angle_publ_flag
Br2 Sb Br2 90.79(3) . 2 ?
Br2 Sb Br5 89.67(2) . . ?
Br4 Sb Br2 89.07(3) . 2 ?
Br4 Sb Br2 179.820(19) . . ?
Br4 Sb Br5 90.20(2) . . ?
Br3 Sb Br2 89.78(2) . . ?
Br3 Sb Br2 93.91(2) . 2 ?
Br3 Sb Br4 90.34(2) . . ?
Br3 Sb Br5 177.421(16) . . ?
Br5 Sb Br2 83.58(2) . 2 ?
Br1 Sb Br2 174.377(16) . 2 ?
Br1 Sb Br2 90.00(3) . . ?
Br1 Sb Br4 90.13(3) . . ?
Br1 Sb Br3 91.66(2) . . ?
Br1 Sb Br5 90.86(2) . . ?
C4 N3 C2 123.0(4) . . ?
C2 N1 C6 121.3(4) . . ?
C6 C5 C4 118.2(4) . . ?
N1 C6 C5 121.6(4) . . ?
N1 C2 N3 117.7(4) . . ?
N2 C2 N3 120.2(4) . . ?
N2 C2 N1 122.1(4) . . ?
N3 C4 C7 117.3(4) . . ?
N3 C4 C5 118.0(4) . . ?
C5 C4 C7 124.6(4) . . ?

loop_
_geom_bond_atom_site_label_1
_geom_bond_atom_site_label_2
_geom_bond_distance
_geom_bond_site_symmetry_2
_geom_bond_publ_flag
Sb Br2 3.0799(9) 2 ?
Sb Br2 2.8115(9) . ?
Sb Br4 2.7471(8) . ?
Sb Br3 2.7229(8) . ?
Sb Br5 2.8317(9) . ?
Sb Br1 2.5829(8) . ?
N3 C2 1.358(5) . ?
N3 C4 1.350(5) . ?
N1 C6 1.339(5) . ?
N1 C2 1.330(5) . ?
N2 C2 1.314(5) . ?
C7 C4 1.475(6) . ?
C5 C6 1.355(6) . ?
C5 C4 1.383(6) . ?

loop_
_geom_hbond_atom_site_label_D
_geom_hbond_atom_site_label_H
_geom_hbond_atom_site_label_A
_geom_hbond_distance_DH
_geom_hbond_distance_HA
_geom_hbond_distance_DA
_geom_hbond_angle_DHA
_geom_hbond_site_symmetry_A
_geom_hbond_publ_flag
N3 H3 Br5 0.88 2.44 3.321(4) 174.5 . yes
N1 H1 O1W 0.86 1.89 2.739(5) 166.7 . yes
N2 H2A Br4 0.88 2.51 3.348(4) 160.4 2_545 yes
N2 H2B Br2 0.88 2.68 3.384(4) 137.6 . yes
O1W H1WA Br3 0.900(18) 2.66(3) 3.412(3) 142(4) 4_676 yes

loop_
_exptl_oxdiff_crystal_face_indexfrac_h
_exptl_oxdiff_crystal_face_indexfrac_k
_exptl_oxdiff_crystal_face_indexfrac_l
_exptl_oxdiff_crystal_face_x
_exptl_oxdiff_crystal_face_y
_exptl_oxdiff_crystal_face_z
-6.9995 0.9987 23.0001 0.8098 0.4465 0.3628
6.0013 -10.0007 1.9989 0.2501 0.1722 -0.9051
-6.0013 10.0007 -1.9989 -0.2501 -0.1722 0.9051
6.9996 -1.9988 -23.0003 -0.7738 -0.4678 -0.4369
2.0012 -11.0004 -6.0016 0.1707 -0.3357 -0.8954
-2.0012 11.0004 6.0016 -0.1707 0.3357 0.8954
-14.9996 -2.0004 -1.0013 0.4604 -0.8668 0.2773
14.9996 2.0004 1.0013 -0.4604 0.8668 -0.2773
